data_7061958
loop_
_publ_author_name
'Kolupaeva, Ekaterina V.'
'Ozeryanskii, Valery A.'

_publ_section_title
;
 Dialkylamino and trialkylammonium groups in close proximity: intra- and
 intermolecular ways of formation, structural consequences, and
 properties. A case of metal-free directed ortho alkylation
;
_journal_issue 36
_journal_name_full 'New Journal of Chemistry'
_journal_page_first 17140
_journal_page_last 17144
_journal_paper_doi 10.1039/D2NJ02653H
_journal_volume 46
_journal_year 2022
_chemical_formula_moiety 'C19 H25 N2, B F4'
_chemical_formula_sum 'C19 H25 B F4 N2'
_chemical_formula_weight 368.22
_chemical_melting_point 488.1(10)
_chemical_name_common '1,1'-(2-Methylnaphthalene-1,8-diyl)dipyrrolidine hydrogen tetrafluoroborate'
_space_group_crystal_system monoclinic
_space_group_IT_number 14
_space_group_name_Hall '-P 2yn'
_space_group_name_H-M_alt 'P 1 21/n 1'
_atom_sites_solution_hydrogens mixed
_atom_sites_solution_primary dual
_audit_creation_date 2022-04-15
_audit_creation_method
;
Olex2 1.5
(compiled 2021.08.20 svn.r13c46975 for OlexSys, GUI svn.r6396)
;
_audit_update_record
;
2022-04-26 deposited with the CCDC.	2022-08-24 downloaded from the CCDC.
;
_cell_angle_alpha 90
_cell_angle_beta 95.1060(10)
_cell_angle_gamma 90
_cell_formula_units_Z 4
_cell_length_a 9.78120(10)
_cell_length_b 10.34370(10)
_cell_length_c 17.7597(2)
_cell_measurement_reflns_used 11644
_cell_measurement_temperature 293(2)
_cell_measurement_theta_max 75.9480
_cell_measurement_theta_min 4.5840
_cell_volume 1789.69(3)
_computing_cell_refinement 'CrysAlisPro 1.171.42.49 (Rigaku OD, 2022)'
_computing_data_collection 'CrysAlisPro 1.171.42.49 (Rigaku OD, 2022)'
_computing_data_reduction 'CrysAlisPro 1.171.42.49 (Rigaku OD, 2022)'
_computing_molecular_graphics 'Olex2 1.5 (Dolomanov et al., 2009)'
_computing_publication_material 'Olex2 1.5 (Dolomanov et al., 2009)'
_computing_structure_refinement 'SHELXL 2018/3 (Sheldrick, 2015)'
_computing_structure_solution 'SHELXT 2018/2 (Sheldrick, 2018)'
_diffrn_ambient_temperature 100(2)
_diffrn_detector 'CCD plate'
_diffrn_detector_area_resol_mean 5.2529
_diffrn_detector_type AtlasS2
_diffrn_measured_fraction_theta_full 1.000
_diffrn_measured_fraction_theta_max 0.998
_diffrn_measurement_details
;
List of Runs (angles in degrees, time in seconds):

  # Type    Start    End  Width  t~exp~   \w     \q     \k     \f   Frames
#--------------------------------------------------------------------------
  1  \w    -66.00  33.00   1.00    1.00    --  -41.60  37.00  -5.00   99
  2  \w   -116.00 -17.00   1.00    1.00    --  -41.60 -37.00-161.00   99
  3  \w    -33.00  66.00   1.00    1.00    --   41.60 -37.00-161.00   99
  4  \w     17.00 116.00   1.00    1.00    --   41.60  37.00  -5.00   99
  5  \w     38.00 136.00   1.00    2.30    --  112.00 -37.00-161.00   98
  6  \w     88.00 178.00   1.00    2.30    --  112.00  37.00  -5.00   90
  7  \w     23.00  98.00   1.00    1.00    --   41.60-125.00  30.00   75
  8  \w     23.00  98.00   1.00    1.00    --   41.60-125.00-150.00   75
  9  \w     36.00 113.00   1.00    2.30    --  112.00-111.00  30.00   77
 10  \w     36.00 113.00   1.00    2.30    --  112.00-111.00-150.00   77
 11  \w     57.00 150.00   1.00    2.30    --  112.00 178.00-150.00   93
 12  \w     59.00 178.00   1.00    2.30    --  112.00  15.00 -30.00  119
 13  \w     59.00 178.00   1.00    2.30    --  112.00  15.00  90.00  119
 14  \w    100.00 178.00   1.00    2.30    --  112.00 111.00 -30.00   78
 15  \w    100.00 178.00   1.00    2.30    --  112.00 111.00   0.00   78
 16  \w     30.00 110.00   1.00    2.30    --  112.00 -95.00 120.00   80
 17  \w     79.00 140.00   1.00    2.30    --  112.00  77.00  30.00   61
 18  \w     38.00 102.00   1.00    2.30    --  112.00-111.00   0.00   64
 19  \w     78.00 104.00   1.00    2.30    --  112.00-111.00  90.00   26
 20  \w    135.00 161.00   1.00    2.30    --  112.00 111.00  30.00   26
 21  \w     36.00  63.00   1.00    2.30    --  112.00-111.00 -60.00   27
 22  \w     81.00 106.00   1.00    2.30    --  112.00-111.00  60.00   25
 23  \w     58.00 110.00   1.00    2.30    --  112.00 -95.00-120.00   52
 24  \w    137.00 163.00   1.00    2.30    --  112.00 111.00 150.00   26
 25  \w     46.00  87.00   1.00    2.30    --  112.00-111.00-180.00   41
;
_diffrn_measurement_device 'four-circle diffractometer'
_diffrn_measurement_device_type 'SuperNova, Dual, Cu at home/near, AtlasS2'
_diffrn_measurement_method '\w scans'
_diffrn_orient_matrix_type 'CrysAlisPro convention (1999,Acta A55,543-557)'
_diffrn_orient_matrix_UB_11 -0.0335733000
_diffrn_orient_matrix_UB_12 0.0082489000
_diffrn_orient_matrix_UB_13 0.0829765000
_diffrn_orient_matrix_UB_21 -0.1373002000
_diffrn_orient_matrix_UB_22 -0.0697789000
_diffrn_orient_matrix_UB_23 -0.0208037000
_diffrn_orient_matrix_UB_31 0.0708617000
_diffrn_orient_matrix_UB_32 -0.1313613000
_diffrn_orient_matrix_UB_33 0.0162666000
_diffrn_radiation_monochromator mirror
_diffrn_radiation_probe x-ray
_diffrn_radiation_type 'Cu K\a'
_diffrn_radiation_wavelength 1.54184
_diffrn_reflns_av_R_equivalents 0.0263
_diffrn_reflns_av_unetI/netI 0.0166
_diffrn_reflns_Laue_measured_fraction_full 1.000
_diffrn_reflns_Laue_measured_fraction_max 0.998
_diffrn_reflns_limit_h_max 12
_diffrn_reflns_limit_h_min -12
_diffrn_reflns_limit_k_max 10
_diffrn_reflns_limit_k_min -13
_diffrn_reflns_limit_l_max 22
_diffrn_reflns_limit_l_min -22
_diffrn_reflns_number 18984
_diffrn_reflns_point_group_measured_fraction_full 1.000
_diffrn_reflns_point_group_measured_fraction_max 0.998
_diffrn_reflns_theta_full 67.684
_diffrn_reflns_theta_max 76.282
_diffrn_reflns_theta_min 4.953
_diffrn_source 'micro-focus sealed X-ray tube'
_diffrn_source_type 'SuperNova (Cu) X-ray Source'
_exptl_absorpt_coefficient_mu 0.917
_exptl_absorpt_correction_T_max 1.000
_exptl_absorpt_correction_T_min 0.556
_exptl_absorpt_correction_type gaussian
_exptl_absorpt_process_details
;
CrysAlisPro 1.171.42.49 (Rigaku Oxford Diffraction, 2022)
Numerical absorption correction based on gaussian integration over
a multifaceted crystal model
Empirical absorption correction using spherical harmonics,
implemented in SCALE3 ABSPACK scaling algorithm.
;
_exptl_crystal_colour colourless
_exptl_crystal_colour_primary colourless
_exptl_crystal_density_diffrn 1.367
_exptl_crystal_description block
_exptl_crystal_F_000 776
_exptl_crystal_preparation Luminescent
_exptl_crystal_recrystallization_method 'Re-crystallisation from solvent: Dichloromethane'
_exptl_crystal_size_max 0.241
_exptl_crystal_size_mid 0.183
_exptl_crystal_size_min 0.147
_refine_diff_density_max 0.352
_refine_diff_density_min -0.218
_refine_diff_density_rms 0.043
_refine_ls_extinction_coef 0.0002(2)
_refine_ls_extinction_expression Fc^*^=kFc[1+0.001xFc^2^\l^3^/sin(2\q)]^-1/4^
_refine_ls_extinction_method 'SHELXL-2018/3 (Sheldrick 2018)'
_refine_ls_goodness_of_fit_ref 1.046
_refine_ls_hydrogen_treatment mixed
_refine_ls_matrix_type full
_refine_ls_number_parameters 260
_refine_ls_number_reflns 3735
_refine_ls_number_restraints 0
_refine_ls_restrained_S_all 1.046
_refine_ls_R_factor_all 0.0407
_refine_ls_R_factor_gt 0.0384
_refine_ls_shift/su_max 0.000
_refine_ls_shift/su_mean 0.000
_refine_ls_structure_factor_coef Fsqd
_refine_ls_weighting_details 'w=1/[\s^2^(Fo^2^)+(0.0511P)^2^+0.8206P] where P=(Fo^2^+2Fc^2^)/3'
_refine_ls_weighting_scheme calc
_refine_ls_wR_factor_gt 0.1024
_refine_ls_wR_factor_ref 0.1044
_reflns_Friedel_coverage 0.000
_reflns_number_gt 3472
_reflns_number_total 3735
_reflns_threshold_expression 'I > 2\s(I)'
_cod_data_source_file d2nj02653h2.cif
_cod_data_source_block Structure-18b
_cod_depositor_comments
;
The following automatic conversions were performed:

data item '_chemical_melting_point' value '214-216 deg.C' was changed
to '488.1(10)' -- it was converted from degrees Celsius (C) to
kelvins (K), the average value was taken and precision was estimated.

Automatic conversion script
Id: cif_fix_values 7556 2019-12-06 15:28:31Z antanas 
;
_cod_database_code 7061958
_shelx_shelxl_version_number 2018/3
_chemical_oxdiff_formula 'C19 H25 B F4 N2'
_shelx_space_group_comment
;
The symmetry employed for this shelxl refinement is uniquely defined
by the following loop, which should always be used as a source of
symmetry information in preference to the above space-group names.
They are only intended as comments.
;
_shelx_estimated_absorpt_t_max 0.877
_shelx_estimated_absorpt_t_min 0.809
_olex2_refinement_description
;
1. Fixed Uiso
 At 1.2 times of:
  All C(H) groups, All C(H,H) groups
 At 1.5 times of:
  All C(H,H,H) groups
2. Uiso/Uaniso restraints and constraints
Uanis(F4) = Uanis(F4A)
Uanis(F1) = Uanis(F1A)
Uanis(F3A) = Uanis(F3)
3. Others
 Sof(F1A)=Sof(F2A)=Sof(F3A)=Sof(F4A)=1-FVAR(1)
 Sof(F3)=Sof(F4)=Sof(F1)=Sof(F2)=FVAR(1)
4.a Secondary CH2 refined with riding coordinates:
 C15(H15A,H15B), C16(H16A,H16B), C12(H12A,H12B), C19(H19A,H19B), C13(H13A,
 H13B), C17(H17A,H17B), C18(H18A,H18B), C14(H14A,H14B)
4.b Aromatic/amide H refined with riding coordinates:
 C4(H4), C7(H7), C2(H2), C6(H6), C3(H3)
4.c Idealised Me refined as rotating group:
 C11(H11A,H11B,H11C)
;
_olex2_submission_special_instructions 'No special instructions were received'
_oxdiff_exptl_absorpt_empirical_details
;
Empirical correction (ABSPACK) includes:
- Absorption correction using spherical harmonics
- Frame scaling
;
_oxdiff_exptl_absorpt_empirical_full_max 1.534
_oxdiff_exptl_absorpt_empirical_full_min 0.770

loop_
_space_group_symop_operation_xyz
'x, y, z'
'-x+1/2, y+1/2, -z+1/2'
'-x, -y, -z'
'x-1/2, -y-1/2, z-1/2'

loop_
_atom_site_label
_atom_site_type_symbol
_atom_site_fract_x
_atom_site_fract_y
_atom_site_fract_z
_atom_site_U_iso_or_equiv
_atom_site_adp_type
_atom_site_occupancy
_atom_site_site_symmetry_order
_atom_site_calc_flag
_atom_site_refinement_flags_posn
_atom_site_refinement_flags_adp
_atom_site_refinement_flags_occupancy
_atom_site_disorder_assembly
_atom_site_disorder_group
N1 N 0.17094(10) 0.63684(10) 0.58408(6) 0.0190(2) Uani 1 1 d . . . . .
N2 N 0.22300(10) 0.70489(10) 0.45120(6) 0.0189(2) Uani 1 1 d . . . . .
C10 C 0.28372(11) 0.48687(12) 0.50032(7) 0.0198(2) Uani 1 1 d . . . . .
C9 C 0.28457(12) 0.57774(12) 0.43924(7) 0.0200(2) Uani 1 1 d . . . . .
C5 C 0.33567(12) 0.35942(12) 0.48919(7) 0.0226(3) Uani 1 1 d . . . . .
C4 C 0.33338(12) 0.26537(12) 0.54668(8) 0.0248(3) Uani 1 1 d . . . . .
H4 H 0.365906 0.182607 0.538248 0.030 Uiso 1 1 calc R U . . .
C1 C 0.23145(12) 0.51072(12) 0.57156(7) 0.0203(2) Uani 1 1 d . . . . .
C7 C 0.38771(13) 0.41812(14) 0.36317(7) 0.0264(3) Uani 1 1 d . . . . .
H7 H 0.423201 0.395509 0.318118 0.032 Uiso 1 1 calc R U . . .
C8 C 0.33614(12) 0.54561(13) 0.37163(7) 0.0235(3) Uani 1 1 d . . . . .
C15 C 0.23842(13) 0.71442(13) 0.64811(7) 0.0230(3) Uani 1 1 d . . . . .
H15A H 0.323622 0.752243 0.634588 0.028 Uiso 1 1 calc R U . . .
H15B H 0.257327 0.661398 0.692878 0.028 Uiso 1 1 calc R U . . .
C2 C 0.23286(13) 0.41812(13) 0.62709(7) 0.0245(3) Uani 1 1 d . . . . .
H2 H 0.199702 0.437827 0.673207 0.029 Uiso 1 1 calc R U . . .
C16 C 0.31456(13) 0.82181(12) 0.45286(7) 0.0228(3) Uani 1 1 d . . . . .
H16A H 0.374692 0.819166 0.412306 0.027 Uiso 1 1 calc R U . . .
H16B H 0.369711 0.828941 0.500850 0.027 Uiso 1 1 calc R U . . .
C12 C 0.02284(12) 0.63371(13) 0.59848(8) 0.0247(3) Uani 1 1 d . . . . .
H12A H 0.007059 0.575186 0.639494 0.030 Uiso 1 1 calc R U . . .
H12B H -0.034498 0.608222 0.553555 0.030 Uiso 1 1 calc R U . . .
C6 C 0.38648(13) 0.32862(13) 0.41915(8) 0.0268(3) Uani 1 1 d . . . . .
H6 H 0.419536 0.245845 0.411336 0.032 Uiso 1 1 calc R U . . .
C19 C 0.09297(13) 0.73547(13) 0.40197(7) 0.0247(3) Uani 1 1 d . . . . .
H19A H 0.012754 0.719998 0.429108 0.030 Uiso 1 1 calc R U . . .
H19B H 0.086299 0.682873 0.356573 0.030 Uiso 1 1 calc R U . . .
C3 C 0.28424(13) 0.29358(13) 0.61454(8) 0.0273(3) Uani 1 1 d . . . . .
H3 H 0.284776 0.230914 0.652116 0.033 Uiso 1 1 calc R U . . .
C13 C -0.00368(14) 0.77343(15) 0.61979(8) 0.0311(3) Uani 1 1 d . . . . .
H13A H -0.077556 0.778716 0.652660 0.037 Uiso 1 1 calc R U . . .
H13B H -0.027556 0.825333 0.575059 0.037 Uiso 1 1 calc R U . . .
C11 C 0.34102(14) 0.63540(15) 0.30534(7) 0.0293(3) Uani 1 1 d . . . . .
H11A H 0.279314 0.706378 0.310523 0.044 Uiso 1 1 calc R U . . .
H11B H 0.314157 0.589421 0.259445 0.044 Uiso 1 1 calc R U . . .
H11C H 0.432712 0.667745 0.303742 0.044 Uiso 1 1 calc R U . . .
C17 C 0.21271(14) 0.93211(14) 0.44203(8) 0.0303(3) Uani 1 1 d . . . . .
H17A H 0.255767 1.009318 0.424057 0.036 Uiso 1 1 calc R U . . .
H17B H 0.172605 0.951924 0.488707 0.036 Uiso 1 1 calc R U . . .
B1 B 0.48807(14) 0.97947(12) 0.69117(7) 0.0169(3) Uani 1 1 d . . . . .
C18 C 0.10475(16) 0.87866(15) 0.38228(9) 0.0349(3) Uani 1 1 d . . . . .
H18A H 0.017474 0.922269 0.384798 0.042 Uiso 1 1 calc R U . . .
H18B H 0.134103 0.889312 0.331903 0.042 Uiso 1 1 calc R U . . .
C14 C 0.13273(15) 0.81928(16) 0.66117(9) 0.0363(3) Uani 1 1 d . . . . .
H14A H 0.160306 0.901380 0.640904 0.044 Uiso 1 1 calc R U . . .
H14B H 0.123517 0.829674 0.714768 0.044 Uiso 1 1 calc R U . . .
H1 H 0.190(2) 0.690(2) 0.5178(13) 0.059(6) Uiso 1 1 d . . . . .
F3 F 0.5003(2) 0.85583(18) 0.72588(11) 0.0293(3) Uani 0.910(7) 1 d . . P A 1
F4 F 0.4717(2) 0.9651(3) 0.61243(14) 0.0284(4) Uani 0.910(7) 1 d . . P A 1
F1 F 0.3714(3) 1.03932(18) 0.71506(7) 0.0416(5) Uani 0.910(7) 1 d . . P A 1
F2 F 0.6025(3) 1.0528(2) 0.71203(14) 0.0425(5) Uani 0.910(7) 1 d . . P A 1
F1A F 0.428(2) 1.0718(18) 0.7216(8) 0.0416(5) Uani 0.090(7) 1 d . . P A 2
F2A F 0.634(2) 1.017(3) 0.6943(13) 0.042(5) Uani 0.090(7) 1 d . . P A 2
F3A F 0.500(3) 0.883(2) 0.7183(14) 0.0293(3) Uani 0.090(7) 1 d . . P A 2
F4A F 0.445(3) 0.961(3) 0.6172(18) 0.0284(4) Uani 0.090(7) 1 d . . P A 2

loop_
_atom_site_aniso_label
_atom_site_aniso_U_11
_atom_site_aniso_U_22
_atom_site_aniso_U_33
_atom_site_aniso_U_23
_atom_site_aniso_U_13
_atom_site_aniso_U_12
N1 0.0157(5) 0.0204(5) 0.0210(5) -0.0013(4) 0.0020(4) -0.0013(4)
N2 0.0169(5) 0.0198(5) 0.0197(5) -0.0015(4) 0.0005(4) -0.0014(4)
C10 0.0131(5) 0.0197(6) 0.0261(6) -0.0022(5) -0.0016(4) -0.0013(4)
C9 0.0151(5) 0.0226(6) 0.0222(6) -0.0048(5) 0.0012(4) -0.0013(4)
C5 0.0165(5) 0.0223(6) 0.0285(6) -0.0025(5) -0.0005(4) -0.0003(4)
C4 0.0191(6) 0.0190(6) 0.0355(7) -0.0003(5) -0.0016(5) 0.0010(5)
C1 0.0156(5) 0.0196(6) 0.0252(6) -0.0005(5) -0.0005(4) -0.0021(4)
C7 0.0228(6) 0.0326(7) 0.0241(6) -0.0086(5) 0.0044(5) 0.0012(5)
C8 0.0198(6) 0.0282(7) 0.0225(6) -0.0030(5) 0.0019(4) -0.0020(5)
C15 0.0219(6) 0.0253(6) 0.0215(6) -0.0026(5) 0.0004(4) -0.0034(5)
C2 0.0216(6) 0.0271(7) 0.0249(6) 0.0008(5) 0.0028(5) -0.0021(5)
C16 0.0220(6) 0.0227(6) 0.0238(6) -0.0003(5) 0.0023(4) -0.0053(5)
C12 0.0164(6) 0.0291(7) 0.0290(6) -0.0014(5) 0.0047(5) -0.0020(5)
C6 0.0214(6) 0.0255(6) 0.0332(7) -0.0076(5) 0.0010(5) 0.0035(5)
C19 0.0197(6) 0.0277(7) 0.0257(6) 0.0008(5) -0.0033(5) 0.0007(5)
C3 0.0250(6) 0.0240(6) 0.0323(7) 0.0080(5) -0.0007(5) -0.0015(5)
C13 0.0233(6) 0.0361(8) 0.0345(7) -0.0099(6) 0.0059(5) 0.0041(5)
C11 0.0302(7) 0.0353(8) 0.0230(6) -0.0008(5) 0.0063(5) -0.0026(5)
C17 0.0309(7) 0.0230(6) 0.0370(7) 0.0005(5) 0.0022(6) -0.0012(5)
B1 0.0235(6) 0.0120(6) 0.0156(6) 0.0001(5) 0.0035(5) -0.0025(5)
C18 0.0337(7) 0.0267(7) 0.0425(8) 0.0072(6) -0.0070(6) 0.0016(6)
C14 0.0302(7) 0.0377(8) 0.0405(8) -0.0162(7) 0.0012(6) 0.0029(6)
F3 0.0407(5) 0.0164(9) 0.0294(6) 0.0084(5) -0.0046(4) -0.0034(6)
F4 0.0377(11) 0.0277(5) 0.0199(6) -0.0011(4) 0.0044(7) -0.0013(8)
F1 0.0494(11) 0.0396(7) 0.0391(5) 0.0065(5) 0.0224(6) 0.0157(8)
F2 0.0511(12) 0.0376(9) 0.0375(10) 0.0017(6) -0.0035(7) -0.0220(7)
F1A 0.0494(11) 0.0396(7) 0.0391(5) 0.0065(5) 0.0224(6) 0.0157(8)
F2A 0.026(8) 0.068(15) 0.032(9) 0.019(8) -0.004(6) -0.029(8)
F3A 0.0407(5) 0.0164(9) 0.0294(6) 0.0084(5) -0.0046(4) -0.0034(6)
F4A 0.0377(11) 0.0277(5) 0.0199(6) -0.0011(4) 0.0044(7) -0.0013(8)

loop_
_atom_type_symbol
_atom_type_description
_atom_type_scat_dispersion_real
_atom_type_scat_dispersion_imag
_atom_type_scat_source
C C 0.0181 0.0091 'International Tables Vol C Tables 4.2.6.8 and 6.1.1.4'
H H 0.0000 0.0000 'International Tables Vol C Tables 4.2.6.8 and 6.1.1.4'
B B 0.0090 0.0039 'International Tables Vol C Tables 4.2.6.8 and 6.1.1.4'
F F 0.0727 0.0534 'International Tables Vol C Tables 4.2.6.8 and 6.1.1.4'
N N 0.0311 0.0180 'International Tables Vol C Tables 4.2.6.8 and 6.1.1.4'

loop_
_exptl_crystal_face_index_h
_exptl_crystal_face_index_k
_exptl_crystal_face_index_l
_exptl_crystal_face_perp_dist
4 -5 3 0.0783
3 -6 4 0.0738
2 -6 4 0.0738
1 -6 3 0.0760
1 -6 2 0.0760
2 -6 0 0.0839
-3 6 -2 0.0665
3 -6 -1 0.0839
3 -6 0 0.0857
-5 -4 1 0.1130
6 2 -1 0.1075
0 -1 -11 0.0762
2 -5 7 0.0680
-5 -1 -6 0.0847
4 3 6 0.1463
-2 0 11 0.0874
5 -1 6 0.0855
-6 1 -2 0.0920

loop_
_geom_angle_atom_site_label_1
_geom_angle_atom_site_label_2
_geom_angle_atom_site_label_3
_geom_angle
_geom_angle_site_symmetry_1
_geom_angle_site_symmetry_3
_geom_angle_publ_flag
C1 N1 C15 115.99(10) . . ?
C1 N1 C12 114.82(10) . . ?
C1 N1 H1 98.3(10) . . ?
C15 N1 H1 111.5(10) . . ?
C12 N1 C15 104.51(9) . . ?
C12 N1 H1 112.0(10) . . ?
C9 N2 C16 118.14(9) . . ?
C9 N2 C19 115.99(9) . . ?
C9 N2 H1 99.7(10) . . ?
C16 N2 C19 108.19(10) . . ?
C16 N2 H1 106.4(10) . . ?
C19 N2 H1 107.1(10) . . ?
C5 C10 C9 118.17(11) . . ?
C1 C10 C9 125.66(11) . . ?
C1 C10 C5 116.14(11) . . ?
C10 C9 N2 116.53(10) . . ?
C8 C9 N2 121.73(11) . . ?
C8 C9 C10 121.70(12) . . ?
C4 C5 C10 120.37(12) . . ?
C4 C5 C6 120.63(12) . . ?
C6 C5 C10 118.99(12) . . ?
C5 C4 H4 119.4 . . ?
C3 C4 C5 121.30(12) . . ?
C3 C4 H4 119.4 . . ?
C10 C1 N1 118.17(11) . . ?
C2 C1 N1 119.52(11) . . ?
C2 C1 C10 122.29(12) . . ?
C8 C7 H7 119.1 . . ?
C6 C7 H7 119.1 . . ?
C6 C7 C8 121.81(12) . . ?
C9 C8 C7 118.27(12) . . ?
C9 C8 C11 124.78(12) . . ?
C7 C8 C11 116.94(11) . . ?
N1 C15 H15A 111.0 . . ?
N1 C15 H15B 111.0 . . ?
N1 C15 C14 103.71(10) . . ?
H15A C15 H15B 109.0 . . ?
C14 C15 H15A 111.0 . . ?
C14 C15 H15B 111.0 . . ?
C1 C2 H2 119.8 . . ?
C1 C2 C3 120.35(12) . . ?
C3 C2 H2 119.8 . . ?
N2 C16 H16A 111.2 . . ?
N2 C16 H16B 111.2 . . ?
N2 C16 C17 102.67(10) . . ?
H16A C16 H16B 109.1 . . ?
C17 C16 H16A 111.2 . . ?
C17 C16 H16B 111.2 . . ?
N1 C12 H12A 111.3 . . ?
N1 C12 H12B 111.3 . . ?
N1 C12 C13 102.20(10) . . ?
H12A C12 H12B 109.2 . . ?
C13 C12 H12A 111.3 . . ?
C13 C12 H12B 111.3 . . ?
C5 C6 H6 119.5 . . ?
C7 C6 C5 121.05(12) . . ?
C7 C6 H6 119.5 . . ?
N2 C19 H19A 110.8 . . ?
N2 C19 H19B 110.8 . . ?
N2 C19 C18 104.98(10) . . ?
H19A C19 H19B 108.8 . . ?
C18 C19 H19A 110.8 . . ?
C18 C19 H19B 110.8 . . ?
C4 C3 C2 119.54(12) . . ?
C4 C3 H3 120.2 . . ?
C2 C3 H3 120.2 . . ?
C12 C13 H13A 110.8 . . ?
C12 C13 H13B 110.8 . . ?
C12 C13 C14 104.57(11) . . ?
H13A C13 H13B 108.9 . . ?
C14 C13 H13A 110.8 . . ?
C14 C13 H13B 110.8 . . ?
C8 C11 H11A 109.5 . . ?
C8 C11 H11B 109.5 . . ?
C8 C11 H11C 109.5 . . ?
H11A C11 H11B 109.5 . . ?
H11A C11 H11C 109.5 . . ?
H11B C11 H11C 109.5 . . ?
C16 C17 H17A 111.2 . . ?
C16 C17 H17B 111.2 . . ?
C16 C17 C18 102.77(11) . . ?
H17A C17 H17B 109.1 . . ?
C18 C17 H17A 111.2 . . ?
C18 C17 H17B 111.2 . . ?
F4 B1 F3 109.58(17) . . ?
F1 B1 F3 107.86(15) . . ?
F1 B1 F4 109.06(13) . . ?
F2 B1 F3 110.16(16) . . ?
F2 B1 F4 110.20(14) . . ?
F2 B1 F1 109.95(13) . . ?
F1A B1 F2A 105.9(10) . . ?
F1A B1 F4A 113.4(15) . . ?
F3A B1 F1A 121.8(16) . . ?
F3A B1 F2A 98.9(18) . . ?
F3A B1 F4A 108(2) . . ?
F4A B1 F2A 106.9(13) . . ?
C19 C18 C17 104.63(11) . . ?
C19 C18 H18A 110.8 . . ?
C19 C18 H18B 110.8 . . ?
C17 C18 H18A 110.8 . . ?
C17 C18 H18B 110.8 . . ?
H18A C18 H18B 108.9 . . ?
C15 C14 C13 106.13(11) . . ?
C15 C14 H14A 110.5 . . ?
C15 C14 H14B 110.5 . . ?
C13 C14 H14A 110.5 . . ?
C13 C14 H14B 110.5 . . ?
H14A C14 H14B 108.7 . . ?

loop_
_geom_bond_atom_site_label_1
_geom_bond_atom_site_label_2
_geom_bond_distance
_geom_bond_site_symmetry_2
_geom_bond_publ_flag
N1 C1 1.4578(16) . ?
N1 C15 1.4964(15) . ?
N1 C12 1.4936(15) . ?
N1 H1 1.33(2) . ?
N2 C9 1.4698(15) . ?
N2 C16 1.5036(15) . ?
N2 C19 1.5113(15) . ?
N2 H1 1.26(2) . ?
C10 C9 1.4358(18) . ?
C10 C5 1.4329(17) . ?
C10 C1 1.4277(17) . ?
C9 C8 1.3837(17) . ?
C5 C4 1.4119(19) . ?
C5 C6 1.4162(18) . ?
C4 H4 0.9300 . ?
C4 C3 1.368(2) . ?
C1 C2 1.3739(18) . ?
C7 H7 0.9300 . ?
C7 C8 1.4246(19) . ?
C7 C6 1.359(2) . ?
C8 C11 1.5036(19) . ?
C15 H15A 0.9700 . ?
C15 H15B 0.9700 . ?
C15 C14 1.5302(19) . ?
C2 H2 0.9300 . ?
C2 C3 1.4078(19) . ?
C16 H16A 0.9700 . ?
C16 H16B 0.9700 . ?
C16 C17 1.5156(18) . ?
C12 H12A 0.9700 . ?
C12 H12B 0.9700 . ?
C12 C13 1.5222(19) . ?
C6 H6 0.9300 . ?
C19 H19A 0.9700 . ?
C19 H19B 0.9700 . ?
C19 C18 1.5285(19) . ?
C3 H3 0.9300 . ?
C13 H13A 0.9700 . ?
C13 H13B 0.9700 . ?
C13 C14 1.540(2) . ?
C11 H11A 0.9600 . ?
C11 H11B 0.9600 . ?
C11 H11C 0.9600 . ?
C17 H17A 0.9700 . ?
C17 H17B 0.9700 . ?
C17 C18 1.532(2) . ?
B1 F3 1.420(2) . ?
B1 F4 1.401(3) . ?
B1 F1 1.397(2) . ?
B1 F2 1.375(3) . ?
B1 F1A 1.269(13) . ?
B1 F2A 1.476(18) . ?
B1 F3A 1.11(2) . ?
B1 F4A 1.36(3) . ?
C18 H18A 0.9700 . ?
C18 H18B 0.9700 . ?
C14 H14A 0.9700 . ?
C14 H14B 0.9700 . ?

loop_
_geom_torsion_atom_site_label_1
_geom_torsion_atom_site_label_2
_geom_torsion_atom_site_label_3
_geom_torsion_atom_site_label_4
_geom_torsion
_geom_torsion_site_symmetry_1
_geom_torsion_site_symmetry_2
_geom_torsion_site_symmetry_3
_geom_torsion_site_symmetry_4
_geom_torsion_publ_flag
N1 C1 C2 C3 176.64(11) . . . . ?
N1 C15 C14 C13 15.66(15) . . . . ?
N1 C12 C13 C14 -33.31(14) . . . . ?
N2 C9 C8 C7 -176.82(10) . . . . ?
N2 C9 C8 C11 2.65(19) . . . . ?
N2 C16 C17 C18 -40.37(13) . . . . ?
N2 C19 C18 C17 -19.13(14) . . . . ?
C10 C9 C8 C7 0.77(18) . . . . ?
C10 C9 C8 C11 -179.76(11) . . . . ?
C10 C5 C4 C3 -1.18(18) . . . . ?
C10 C5 C6 C7 0.63(19) . . . . ?
C10 C1 C2 C3 -1.39(19) . . . . ?
C9 N2 C16 C17 163.52(10) . . . . ?
C9 N2 C19 C18 -141.61(11) . . . . ?
C9 C10 C5 C4 -178.14(11) . . . . ?
C9 C10 C5 C6 0.52(17) . . . . ?
C9 C10 C1 N1 1.20(17) . . . . ?
C9 C10 C1 C2 179.26(11) . . . . ?
C5 C10 C9 N2 176.49(10) . . . . ?
C5 C10 C9 C8 -1.22(17) . . . . ?
C5 C10 C1 N1 -176.87(10) . . . . ?
C5 C10 C1 C2 1.19(17) . . . . ?
C5 C4 C3 C2 1.02(19) . . . . ?
C4 C5 C6 C7 179.27(12) . . . . ?
C1 N1 C15 C14 -164.74(11) . . . . ?
C1 N1 C12 C13 172.46(10) . . . . ?
C1 C10 C9 N2 -1.55(17) . . . . ?
C1 C10 C9 C8 -179.25(11) . . . . ?
C1 C10 C5 C4 0.08(17) . . . . ?
C1 C10 C5 C6 178.74(11) . . . . ?
C1 C2 C3 C4 0.26(19) . . . . ?
C8 C7 C6 C5 -1.1(2) . . . . ?
C15 N1 C1 C10 -119.54(11) . . . . ?
C15 N1 C1 C2 62.34(14) . . . . ?
C15 N1 C12 C13 44.26(12) . . . . ?
C16 N2 C9 C10 115.89(11) . . . . ?
C16 N2 C9 C8 -66.41(15) . . . . ?
C16 N2 C19 C18 -6.18(13) . . . . ?
C16 C17 C18 C19 37.14(14) . . . . ?
C12 N1 C1 C10 118.28(12) . . . . ?
C12 N1 C1 C2 -59.83(15) . . . . ?
C12 N1 C15 C14 -37.26(13) . . . . ?
C12 C13 C14 C15 10.91(16) . . . . ?
C6 C5 C4 C3 -179.81(12) . . . . ?
C6 C7 C8 C9 0.42(19) . . . . ?
C6 C7 C8 C11 -179.10(12) . . . . ?
C19 N2 C9 C10 -113.22(12) . . . . ?
C19 N2 C9 C8 64.48(15) . . . . ?
C19 N2 C16 C17 29.18(12) . . . . ?

loop_
_exptl_oxdiff_crystal_face_indexfrac_h
_exptl_oxdiff_crystal_face_indexfrac_k
_exptl_oxdiff_crystal_face_indexfrac_l
_exptl_oxdiff_crystal_face_x
_exptl_oxdiff_crystal_face_y
_exptl_oxdiff_crystal_face_z
3.6775 -5.0406 3.0474 0.0878 -0.2166 0.9723
2.5921 -5.5809 3.9086 0.1913 -0.0478 0.9804
2.2501 -5.7721 3.8544 0.1967 0.0136 0.9804
1.4790 -6.3125 2.6048 0.1144 0.1832 0.9764
1.4543 -6.4186 1.8556 0.0522 0.2096 0.9764
2.0490 -6.3528 -0.2262 -0.1400 0.1667 0.9760
-2.7495 5.9054 -1.8061 -0.0088 0.0030 -1.0000
2.8002 -6.0204 -0.8138 -0.2112 0.0526 0.9760
3.4913 -5.6054 -0.4070 -0.1972 -0.0797 0.9771
-4.7080 -4.4968 1.2288 0.2229 0.9346 0.2771
6.0423 2.0483 -0.5335 -0.2302 -0.9614 0.1504
0.3516 -0.5935 -11.4781 -0.9691 0.2319 -0.0838
2.2243 -4.8320 6.5218 0.4266 -0.1039 0.8984
-4.9253 -0.9387 -6.2736 -0.3629 0.8723 -0.3278
4.2369 3.1012 6.0274 0.3835 -0.9235 -0.0091
-1.7213 0.3762 11.3129 0.9996 -0.0253 0.0126
5.0580 -1.0544 5.8875 0.3100 -0.7434 0.5927
-5.9704 1.2671 -2.2889 0.0210 0.7789 -0.6268
